data_1559348
loop_
_publ_author_name
'Poveda, Dionisio'
'Vivancos, Angela'
'Bautista, Delia'
'Gonz\'alez-Herrero, Pablo'

_publ_section_title
;
 Visible light driven generation and alkyne insertion reactions of stable
 bis-cyclometalated Pt(IV) hydrides
;
_journal_name_full 'Chemical Science'
_journal_paper_doi 10.1039/D0SC04879H
_journal_year 2020
_chemical_formula_sum 'C30 H27 Cl N2 O4 Pt'
_chemical_formula_weight 710.07
_space_group_crystal_system monoclinic
_space_group_IT_number 14
_space_group_name_Hall '-P 2ybc'
_space_group_name_H-M_alt 'P 1 21/c 1'
_atom_sites_solution_hydrogens geom
_audit_creation_method SHELXL-2018/3
_audit_update_record
;
2020-07-24 deposited with the CCDC.	2020-10-13 downloaded from the CCDC.
;
_cell_angle_alpha 90
_cell_angle_beta 94.632(2)
_cell_angle_gamma 90
_cell_formula_units_Z 4
_cell_length_a 15.8600(7)
_cell_length_b 15.1990(7)
_cell_length_c 11.1926(5)
_cell_measurement_reflns_used 9885
_cell_measurement_temperature 100(2)
_cell_measurement_theta_max 30.42
_cell_measurement_theta_min 2.26
_cell_volume 2689.2(2)
_computing_cell_refinement 'SAINT V8.40A (Bruker AXS Inc.)'
_computing_data_collection 'APEX3 2019.1_0 (Bruker AXS Inc.)'
_computing_data_reduction 'SAINT V8.40A (Bruker AXS Inc.)'
_computing_molecular_graphics 'Olex2-version 1.2.10'
_computing_publication_material 'Bruker SHELXTL'
_computing_structure_refinement 'SHELXL-2018/3 (Sheldrick, 2018)'
_computing_structure_solution 'SHELXT 2014/5 (Sheldrick, 2014)'
_diffrn_ambient_temperature 100(2)
_diffrn_detector_area_resol_mean 7.40
_diffrn_measured_fraction_theta_full 1.000
_diffrn_measured_fraction_theta_max 1.000
_diffrn_measurement_device_type 'Bruker D8 QUEST PHOTON II CMOS'
_diffrn_measurement_method '\w-scans and phi scans'
_diffrn_radiation_type MoK\a
_diffrn_radiation_wavelength 0.71073
_diffrn_reflns_av_R_equivalents 0.0734
_diffrn_reflns_av_unetI/netI 0.0292
_diffrn_reflns_Laue_measured_fraction_full 1.000
_diffrn_reflns_Laue_measured_fraction_max 1.000
_diffrn_reflns_limit_h_max 20
_diffrn_reflns_limit_h_min -20
_diffrn_reflns_limit_k_max 19
_diffrn_reflns_limit_k_min -19
_diffrn_reflns_limit_l_max 14
_diffrn_reflns_limit_l_min -14
_diffrn_reflns_number 81406
_diffrn_reflns_point_group_measured_fraction_full 1.000
_diffrn_reflns_point_group_measured_fraction_max 1.000
_diffrn_reflns_theta_full 27.103
_diffrn_reflns_theta_max 27.103
_diffrn_reflns_theta_min 1.859
_diffrn_source 'high brilliance microfocus sealed tube '
_exptl_absorpt_coefficient_mu 5.356
_exptl_absorpt_correction_T_max 0.7461
_exptl_absorpt_correction_T_min 0.4373
_exptl_absorpt_correction_type multi-scan
_exptl_absorpt_process_details SADABS-2016/2
_exptl_crystal_colour colourless
_exptl_crystal_density_diffrn 1.754
_exptl_crystal_description prism
_exptl_crystal_F_000 1392
_exptl_crystal_size_max 0.300
_exptl_crystal_size_mid 0.160
_exptl_crystal_size_min 0.140
_refine_diff_density_max 0.550
_refine_diff_density_min -0.670
_refine_diff_density_rms 0.101
_refine_ls_extinction_method none
_refine_ls_goodness_of_fit_ref 1.047
_refine_ls_hydrogen_treatment constr
_refine_ls_matrix_type full
_refine_ls_number_parameters 376
_refine_ls_number_reflns 5934
_refine_ls_number_restraints 45
_refine_ls_restrained_S_all 1.055
_refine_ls_R_factor_all 0.0239
_refine_ls_R_factor_gt 0.0202
_refine_ls_shift/su_max 0.003
_refine_ls_shift/su_mean 0.000
_refine_ls_structure_factor_coef Fsqd
_refine_ls_weighting_details 'w=1/[\s^2^(Fo^2^)+(0.0172P)^2^+2.8783P] where P=(Fo^2^+2Fc^2^)/3'
_refine_ls_weighting_scheme calc
_refine_ls_wR_factor_gt 0.0476
_refine_ls_wR_factor_ref 0.0489
_reflns_Friedel_coverage 0.000
_reflns_number_gt 5380
_reflns_number_total 5934
_reflns_threshold_expression 'I > 2\s(I)'
_cod_data_source_file d0sc04879h2.cif
_cod_data_source_block DPC_71b_0msp1_a
_cod_original_sg_symbol_H-M 'P 21/c'
_cod_database_code 1559348
_shelx_shelxl_version_number 2018/3
_shelx_space_group_comment
;
The symmetry employed for this shelxl refinement is uniquely defined
by the following loop, which should always be used as a source of
symmetry information in preference to the above space-group names.
They are only intended as comments.
;
_shelx_estimated_absorpt_t_min 0.296
_shelx_estimated_absorpt_t_max 0.521

loop_
_space_group_symop_operation_xyz
'x, y, z'
'-x, y+1/2, -z+1/2'
'-x, -y, -z'
'x, -y-1/2, z-1/2'

loop_
_atom_site_label
_atom_site_type_symbol
_atom_site_fract_x
_atom_site_fract_y
_atom_site_fract_z
_atom_site_U_iso_or_equiv
_atom_site_adp_type
_atom_site_occupancy
_atom_site_site_symmetry_order
_atom_site_calc_flag
_atom_site_refinement_flags_posn
_atom_site_refinement_flags_adp
_atom_site_refinement_flags_occupancy
_atom_site_disorder_assembly
_atom_site_disorder_group
Pt1 Pt 0.20212(2) 0.47403(2) 0.34780(2) 0.01299(4) Uani 1 1 d . . . . .
Cl1 Cl 0.07150(4) 0.41538(5) 0.41598(7) 0.02446(15) Uani 1 1 d . . . . .
N1 N 0.14754(13) 0.59769(14) 0.2971(2) 0.0165(5) Uani 1 1 d . . . . .
C1 C 0.29991(16) 0.52798(16) 0.2690(2) 0.0143(5) Uani 1 1 d . . . . .
N2 N 0.16354(14) 0.41051(15) 0.1863(2) 0.0189(5) Uani 1 1 d . . . . .
C2 C 0.37873(17) 0.49113(17) 0.2577(2) 0.0154(5) Uani 1 1 d . . . . .
H2 H 0.391113 0.434670 0.291081 0.019 Uiso 1 1 calc R U . . .
C3 C 0.44010(18) 0.53490(18) 0.1987(3) 0.0199(6) Uani 1 1 d . . . . .
C4 C 0.42168(18) 0.61775(19) 0.1508(3) 0.0221(6) Uani 1 1 d . . . . .
H4 H 0.463647 0.648775 0.111790 0.027 Uiso 1 1 calc R U . . .
C5 C 0.34300(18) 0.65565(18) 0.1591(3) 0.0210(6) Uani 1 1 d . . . . .
H5 H 0.331037 0.712079 0.125367 0.025 Uiso 1 1 calc R U . . .
C6 C 0.28115(16) 0.61067(17) 0.2172(2) 0.0160(5) Uani 1 1 d . . . . .
C7 C 0.19714(17) 0.64759(18) 0.2309(2) 0.0177(5) Uani 1 1 d . . . . .
C8 C 0.16651(18) 0.72714(19) 0.1823(3) 0.0235(6) Uani 1 1 d . . . . .
H8 H 0.199792 0.760705 0.132136 0.028 Uiso 1 1 calc R U . . .
C9 C 0.08787(19) 0.7566(2) 0.2076(3) 0.0286(7) Uani 1 1 d . . . . .
H9 H 0.066562 0.810837 0.175514 0.034 Uiso 1 1 calc R U . . .
C10 C 0.04001(19) 0.7062(2) 0.2804(3) 0.0293(7) Uani 1 1 d . . . . .
H10 H -0.013599 0.726577 0.300806 0.035 Uiso 1 1 calc R U . . .
C11 C 0.07081(18) 0.62660(19) 0.3227(3) 0.0225(6) Uani 1 1 d . . . . .
H11 H 0.037401 0.591407 0.370768 0.027 Uiso 1 1 calc R U . . .
C12 C 0.52619(18) 0.4943(2) 0.1890(3) 0.0251(6) Uani 1 1 d . . . . .
H12A H 0.542821 0.501633 0.107169 0.038 Uiso 1 1 calc R U . . .
H12B H 0.523914 0.431442 0.208182 0.038 Uiso 1 1 calc R U . . .
H12C H 0.567683 0.523367 0.245437 0.038 Uiso 1 1 calc R U . . .
C21 C 0.25861(16) 0.35664(17) 0.3790(2) 0.0166(5) Uani 1 1 d . . . . .
C22 C 0.31554(17) 0.33347(18) 0.4755(3) 0.0196(6) Uani 1 1 d . . . . .
H22 H 0.333144 0.376559 0.533768 0.023 Uiso 1 1 calc R U . . .
C23 C 0.34704(19) 0.24773(19) 0.4877(3) 0.0244(6) Uani 1 1 d . . . . .
C24 C 0.3201(2) 0.1855(2) 0.4027(3) 0.0293(7) Uani 1 1 d . . . . .
H24 H 0.339379 0.126570 0.412068 0.035 Uiso 1 1 calc R U . . .
C25 C 0.2659(2) 0.20725(19) 0.3047(3) 0.0264(7) Uani 1 1 d . . . . .
H25 H 0.249134 0.163883 0.246398 0.032 Uiso 1 1 calc R U . . .
C26 C 0.23564(17) 0.29342(18) 0.2914(2) 0.0183(6) Uani 1 1 d . . . . .
C27 C 0.18189(17) 0.32351(18) 0.1852(2) 0.0180(6) Uani 1 1 d . . . . .
C28 C 0.15177(18) 0.2715(2) 0.0893(3) 0.0244(6) Uani 1 1 d . . . . .
H28 H 0.163465 0.210156 0.089602 0.029 Uiso 1 1 calc R U . . .
C29 C 0.10492(19) 0.3089(2) -0.0063(3) 0.0281(7) Uani 1 1 d . . . . .
H29 H 0.084090 0.273630 -0.072286 0.034 Uiso 1 1 calc R U . . .
C30 C 0.0884(2) 0.3978(2) -0.0057(3) 0.0317(7) Uani 1 1 d . . . . .
H30 H 0.057079 0.424989 -0.071642 0.038 Uiso 1 1 calc R U . . .
C31 C 0.1184(2) 0.4467(2) 0.0926(3) 0.0288(7) Uani 1 1 d . . . . .
H31 H 0.106605 0.507920 0.093877 0.035 Uiso 1 1 calc R U . . .
C32 C 0.4076(2) 0.2234(2) 0.5926(3) 0.0338(8) Uani 1 1 d . . . . .
H32A H 0.383172 0.176095 0.638303 0.051 Uiso 1 1 calc R U . . .
H32B H 0.418167 0.274884 0.644392 0.051 Uiso 1 1 calc R U . . .
H32C H 0.461047 0.203320 0.563673 0.051 Uiso 1 1 calc R U . . .
C41 C 0.23968(18) 0.52658(16) 0.5109(3) 0.0185(6) Uani 1 1 d . . . . .
C42 C 0.2013(2) 0.5095(2) 0.6106(3) 0.0272(7) Uani 1 1 d . . . . .
H42 H 0.155764 0.468802 0.603511 0.033 Uiso 1 1 calc R U . . .
C43 C 0.2227(3) 0.5475(3) 0.7298(3) 0.0472(10) Uani 1 1 d D . . . .
O44 O 0.1856(8) 0.5228(9) 0.8138(9) 0.075(4) Uani 0.644(8) 1 d D . P A 1
O45 O 0.2898(8) 0.6033(9) 0.7385(10) 0.042(3) Uani 0.644(8) 1 d D . P A 1
C46 C 0.2976(4) 0.6365(4) 0.8621(4) 0.0347(15) Uani 0.644(8) 1 d D . P A 1
H46A H 0.342656 0.680683 0.870700 0.052 Uiso 0.644(8) 1 calc R U P A 1
H46B H 0.311253 0.587704 0.917453 0.052 Uiso 0.644(8) 1 calc R U P A 1
H46C H 0.243929 0.663329 0.880493 0.052 Uiso 0.644(8) 1 calc R U P A 1
O44B O 0.2825(15) 0.5978(18) 0.7440(19) 0.037(4) Uani 0.356(8) 1 d D . P A 2
O45B O 0.1706(11) 0.5466(16) 0.8145(16) 0.058(5) Uani 0.356(8) 1 d D . P A 2
C46B C 0.2137(11) 0.5942(11) 0.9185(10) 0.080(5) Uani 0.356(8) 1 d D U P A 2
H46D H 0.173782 0.603293 0.979759 0.120 Uiso 0.356(8) 1 calc R U P A 2
H46E H 0.233950 0.651250 0.891875 0.120 Uiso 0.356(8) 1 calc R U P A 2
H46F H 0.261815 0.559235 0.952352 0.120 Uiso 0.356(8) 1 calc R U P A 2
C47 C 0.30891(18) 0.5924(2) 0.5100(2) 0.0227(6) Uani 1 1 d D . . . .
O48 O 0.29727(14) 0.66968(13) 0.48742(19) 0.0289(5) Uani 1 1 d D . . . .
O49 O 0.38551(13) 0.55582(15) 0.52778(19) 0.0278(5) Uani 1 1 d D . . . .
C50 C 0.4544(2) 0.6167(3) 0.5132(3) 0.0415(9) Uani 1 1 d D . . . .
H50A H 0.507877 0.584287 0.515878 0.062 Uiso 1 1 calc R U . . .
H50B H 0.456880 0.660239 0.577998 0.062 Uiso 1 1 calc R U . . .
H50C H 0.444825 0.646810 0.435831 0.062 Uiso 1 1 calc R U . . .

loop_
_atom_site_aniso_label
_atom_site_aniso_U_11
_atom_site_aniso_U_22
_atom_site_aniso_U_33
_atom_site_aniso_U_23
_atom_site_aniso_U_13
_atom_site_aniso_U_12
Pt1 0.01249(6) 0.01042(6) 0.01598(6) -0.00142(4) 0.00067(4) -0.00005(4)
Cl1 0.0176(3) 0.0216(3) 0.0352(4) 0.0011(3) 0.0082(3) -0.0023(3)
N1 0.0137(11) 0.0146(11) 0.0208(12) -0.0025(9) -0.0010(9) 0.0012(9)
C1 0.0148(12) 0.0132(12) 0.0144(12) -0.0007(10) -0.0010(10) -0.0011(10)
N2 0.0170(11) 0.0176(12) 0.0220(12) -0.0041(10) 0.0013(9) -0.0042(9)
C2 0.0168(13) 0.0127(12) 0.0163(13) -0.0011(10) -0.0013(10) 0.0017(10)
C3 0.0170(13) 0.0206(14) 0.0220(14) -0.0005(11) 0.0003(11) 0.0000(11)
C4 0.0202(14) 0.0235(15) 0.0230(15) 0.0067(12) 0.0038(11) -0.0045(12)
C5 0.0237(15) 0.0163(13) 0.0224(14) 0.0067(11) -0.0007(11) -0.0006(11)
C6 0.0162(13) 0.0150(12) 0.0162(13) -0.0012(10) -0.0025(10) -0.0005(10)
C7 0.0187(13) 0.0157(13) 0.0176(13) -0.0011(10) -0.0054(10) -0.0010(11)
C8 0.0243(15) 0.0165(14) 0.0284(16) 0.0015(12) -0.0048(12) 0.0015(11)
C9 0.0245(15) 0.0198(15) 0.0401(19) 0.0032(13) -0.0053(13) 0.0072(12)
C10 0.0178(14) 0.0287(17) 0.0407(19) -0.0030(14) -0.0014(13) 0.0093(13)
C11 0.0200(14) 0.0220(15) 0.0256(15) -0.0028(12) 0.0016(11) 0.0033(12)
C12 0.0185(14) 0.0243(15) 0.0329(17) 0.0049(13) 0.0049(12) 0.0026(12)
C21 0.0165(13) 0.0129(12) 0.0216(14) 0.0008(10) 0.0084(10) -0.0002(10)
C22 0.0226(14) 0.0151(13) 0.0221(14) 0.0035(11) 0.0085(11) 0.0043(11)
C23 0.0242(15) 0.0172(14) 0.0336(16) 0.0112(12) 0.0140(13) 0.0065(12)
C24 0.0331(17) 0.0152(14) 0.0421(19) 0.0073(13) 0.0190(15) 0.0071(12)
C25 0.0325(17) 0.0138(14) 0.0350(17) -0.0036(12) 0.0161(14) -0.0009(12)
C26 0.0171(13) 0.0150(13) 0.0239(14) -0.0007(11) 0.0091(11) -0.0016(10)
C27 0.0162(13) 0.0183(13) 0.0211(14) -0.0042(11) 0.0108(11) -0.0039(11)
C28 0.0214(14) 0.0233(15) 0.0300(16) -0.0117(12) 0.0122(12) -0.0061(12)
C29 0.0224(15) 0.0362(18) 0.0265(15) -0.0154(14) 0.0067(12) -0.0085(13)
C30 0.0289(17) 0.0392(19) 0.0256(16) -0.0074(14) -0.0055(13) -0.0041(14)
C31 0.0294(17) 0.0241(15) 0.0311(17) -0.0043(13) -0.0095(13) -0.0038(13)
C32 0.0333(18) 0.0325(18) 0.0376(19) 0.0182(15) 0.0150(15) 0.0152(14)
C41 0.0211(14) 0.0111(12) 0.0227(14) -0.0012(10) -0.0021(11) 0.0077(10)
C42 0.0355(18) 0.0265(16) 0.0194(15) -0.0007(12) 0.0018(13) 0.0055(13)
C43 0.073(3) 0.042(2) 0.0247(18) -0.0075(16) -0.0052(18) 0.0251(19)
O44 0.135(9) 0.076(7) 0.018(3) -0.012(3) 0.031(4) -0.002(6)
O45 0.070(6) 0.031(4) 0.020(5) -0.017(4) -0.022(4) 0.015(4)
C46 0.044(3) 0.037(3) 0.022(3) -0.012(2) -0.007(2) 0.013(2)
O44B 0.052(7) 0.045(9) 0.017(7) 0.008(6) 0.018(6) 0.025(5)
O45B 0.047(5) 0.094(14) 0.033(6) -0.023(6) 0.010(4) 0.013(6)
C46B 0.122(9) 0.088(8) 0.032(5) -0.016(5) 0.022(6) -0.029(7)
C47 0.0268(15) 0.0260(16) 0.0145(13) -0.0055(11) -0.0045(11) -0.0002(12)
O48 0.0435(13) 0.0165(10) 0.0254(11) -0.0037(9) -0.0052(10) -0.0058(9)
O49 0.0243(11) 0.0322(12) 0.0258(11) -0.0064(9) -0.0043(9) -0.0018(9)
C50 0.0290(18) 0.054(2) 0.041(2) -0.0076(18) -0.0010(15) -0.0138(17)

loop_
_atom_type_symbol
_atom_type_description
_atom_type_scat_dispersion_real
_atom_type_scat_dispersion_imag
_atom_type_scat_source
C C 0.0033 0.0016 'International Tables Vol C Tables 4.2.6.8 and 6.1.1.4'
H H 0.0000 0.0000 'International Tables Vol C Tables 4.2.6.8 and 6.1.1.4'
Cl Cl 0.1484 0.1585 'International Tables Vol C Tables 4.2.6.8 and 6.1.1.4'
N N 0.0061 0.0033 'International Tables Vol C Tables 4.2.6.8 and 6.1.1.4'
O O 0.0106 0.0060 'International Tables Vol C Tables 4.2.6.8 and 6.1.1.4'
Pt Pt -1.7033 8.3905 'International Tables Vol C Tables 4.2.6.8 and 6.1.1.4'

loop_
_geom_angle_atom_site_label_1
_geom_angle_atom_site_label_2
_geom_angle_atom_site_label_3
_geom_angle
_geom_angle_site_symmetry_1
_geom_angle_site_symmetry_3
_geom_angle_publ_flag
C21 Pt1 C1 95.10(10) . . ?
C21 Pt1 C41 95.62(10) . . ?
C1 Pt1 C41 93.03(11) . . ?
C21 Pt1 N2 80.59(10) . . ?
C1 Pt1 N2 89.51(9) . . ?
C41 Pt1 N2 175.62(9) . . ?
C21 Pt1 N1 174.07(9) . . ?
C1 Pt1 N1 80.51(9) . . ?
C41 Pt1 N1 88.62(9) . . ?
N2 Pt1 N1 95.32(9) . . ?
C21 Pt1 Cl1 89.95(7) . . ?
C1 Pt1 Cl1 171.50(7) . . ?
C41 Pt1 Cl1 93.28(8) . . ?
N2 Pt1 Cl1 84.56(6) . . ?
N1 Pt1 Cl1 93.95(6) . . ?
C11 N1 C7 120.5(2) . . ?
C11 N1 Pt1 125.95(19) . . ?
C7 N1 Pt1 113.49(17) . . ?
C2 C1 C6 119.1(2) . . ?
C2 C1 Pt1 127.34(19) . . ?
C6 C1 Pt1 113.50(19) . . ?
C31 N2 C27 119.7(2) . . ?
C31 N2 Pt1 125.9(2) . . ?
C27 N2 Pt1 114.15(18) . . ?
C1 C2 C3 121.5(2) . . ?
C1 C2 H2 119.3 . . ?
C3 C2 H2 119.3 . . ?
C2 C3 C4 118.9(3) . . ?
C2 C3 C12 120.7(3) . . ?
C4 C3 C12 120.4(3) . . ?
C5 C4 C3 120.9(3) . . ?
C5 C4 H4 119.6 . . ?
C3 C4 H4 119.6 . . ?
C4 C5 C6 119.9(3) . . ?
C4 C5 H5 120.1 . . ?
C6 C5 H5 120.1 . . ?
C5 C6 C1 119.7(2) . . ?
C5 C6 C7 122.7(2) . . ?
C1 C6 C7 117.6(2) . . ?
N1 C7 C8 119.9(3) . . ?
N1 C7 C6 114.6(2) . . ?
C8 C7 C6 125.5(3) . . ?
C9 C8 C7 119.6(3) . . ?
C9 C8 H8 120.2 . . ?
C7 C8 H8 120.2 . . ?
C8 C9 C10 119.2(3) . . ?
C8 C9 H9 120.4 . . ?
C10 C9 H9 120.4 . . ?
C11 C10 C9 119.5(3) . . ?
C11 C10 H10 120.3 . . ?
C9 C10 H10 120.3 . . ?
N1 C11 C10 121.1(3) . . ?
N1 C11 H11 119.5 . . ?
C10 C11 H11 119.5 . . ?
C3 C12 H12A 109.5 . . ?
C3 C12 H12B 109.5 . . ?
H12A C12 H12B 109.5 . . ?
C3 C12 H12C 109.5 . . ?
H12A C12 H12C 109.5 . . ?
H12B C12 H12C 109.5 . . ?
C22 C21 C26 119.0(2) . . ?
C22 C21 Pt1 127.5(2) . . ?
C26 C21 Pt1 113.5(2) . . ?
C21 C22 C23 120.9(3) . . ?
C21 C22 H22 119.5 . . ?
C23 C22 H22 119.5 . . ?
C24 C23 C22 118.8(3) . . ?
C24 C23 C32 120.8(3) . . ?
C22 C23 C32 120.4(3) . . ?
C25 C24 C23 121.4(3) . . ?
C25 C24 H24 119.3 . . ?
C23 C24 H24 119.3 . . ?
C24 C25 C26 119.7(3) . . ?
C24 C25 H25 120.1 . . ?
C26 C25 H25 120.1 . . ?
C25 C26 C21 120.0(3) . . ?
C25 C26 C27 123.1(3) . . ?
C21 C26 C27 116.8(2) . . ?
N2 C27 C28 120.2(3) . . ?
N2 C27 C26 113.9(2) . . ?
C28 C27 C26 125.9(3) . . ?
C29 C28 C27 119.8(3) . . ?
C29 C28 H28 120.1 . . ?
C27 C28 H28 120.1 . . ?
C28 C29 C30 119.6(3) . . ?
C28 C29 H29 120.2 . . ?
C30 C29 H29 120.2 . . ?
C29 C30 C31 118.6(3) . . ?
C29 C30 H30 120.7 . . ?
C31 C30 H30 120.7 . . ?
N2 C31 C30 122.1(3) . . ?
N2 C31 H31 118.9 . . ?
C30 C31 H31 118.9 . . ?
C23 C32 H32A 109.5 . . ?
C23 C32 H32B 109.5 . . ?
H32A C32 H32B 109.5 . . ?
C23 C32 H32C 109.5 . . ?
H32A C32 H32C 109.5 . . ?
H32B C32 H32C 109.5 . . ?
C42 C41 C47 121.4(3) . . ?
C42 C41 Pt1 123.5(2) . . ?
C47 C41 Pt1 114.9(2) . . ?
C41 C42 C43 126.5(3) . . ?
C41 C42 H42 116.8 . . ?
C43 C42 H42 116.8 . . ?
O44B C43 O45B 116.3(11) . . ?
O44 C43 O45 124.4(7) . . ?
O44 C43 C42 119.6(7) . . ?
O44B C43 C42 119.0(10) . . ?
O45B C43 C42 122.8(8) . . ?
O45 C43 C42 115.6(5) . . ?
C43 O45 C46 106.7(8) . . ?
O45 C46 H46A 109.5 . . ?
O45 C46 H46B 109.5 . . ?
H46A C46 H46B 109.5 . . ?
O45 C46 H46C 109.5 . . ?
H46A C46 H46C 109.5 . . ?
H46B C46 H46C 109.5 . . ?
C43 O45B C46B 106.5(12) . . ?
O45B C46B H46D 109.5 . . ?
O45B C46B H46E 109.5 . . ?
H46D C46B H46E 109.5 . . ?
O45B C46B H46F 109.5 . . ?
H46D C46B H46F 109.5 . . ?
H46E C46B H46F 109.5 . . ?
O48 C47 O49 123.8(3) . . ?
O48 C47 C41 123.6(3) . . ?
O49 C47 C41 112.4(2) . . ?
C47 O49 C50 113.6(3) . . ?
O49 C50 H50A 109.5 . . ?
O49 C50 H50B 109.5 . . ?
H50A C50 H50B 109.5 . . ?
O49 C50 H50C 109.5 . . ?
H50A C50 H50C 109.5 . . ?
H50B C50 H50C 109.5 . . ?

loop_
_geom_bond_atom_site_label_1
_geom_bond_atom_site_label_2
_geom_bond_distance
_geom_bond_site_symmetry_2
_geom_bond_publ_flag
Pt1 C21 2.014(3) . ?
Pt1 C1 2.019(3) . ?
Pt1 C41 2.037(3) . ?
Pt1 N2 2.097(2) . ?
Pt1 N1 2.127(2) . ?
Pt1 Cl1 2.4339(7) . ?
N1 C11 1.346(3) . ?
N1 C7 1.355(4) . ?
C1 C2 1.385(4) . ?
C1 C6 1.406(4) . ?
N2 C31 1.339(4) . ?
N2 C27 1.354(4) . ?
C2 C3 1.390(4) . ?
C2 H2 0.9500 . ?
C3 C4 1.391(4) . ?
C3 C12 1.510(4) . ?
C4 C5 1.384(4) . ?
C4 H4 0.9500 . ?
C5 C6 1.398(4) . ?
C5 H5 0.9500 . ?
C6 C7 1.465(4) . ?
C7 C8 1.397(4) . ?
C8 C9 1.376(4) . ?
C8 H8 0.9500 . ?
C9 C10 1.388(5) . ?
C9 H9 0.9500 . ?
C10 C11 1.375(4) . ?
C10 H10 0.9500 . ?
C11 H11 0.9500 . ?
C12 H12A 0.9800 . ?
C12 H12B 0.9800 . ?
C12 H12C 0.9800 . ?
C21 C22 1.396(4) . ?
C21 C26 1.400(4) . ?
C22 C23 1.398(4) . ?
C22 H22 0.9500 . ?
C23 C24 1.384(5) . ?
C23 C32 1.503(4) . ?
C24 C25 1.378(5) . ?
C24 H24 0.9500 . ?
C25 C26 1.399(4) . ?
C25 H25 0.9500 . ?
C26 C27 1.478(4) . ?
C27 C28 1.387(4) . ?
C28 C29 1.376(4) . ?
C28 H28 0.9500 . ?
C29 C30 1.377(5) . ?
C29 H29 0.9500 . ?
C30 C31 1.380(4) . ?
C30 H30 0.9500 . ?
C31 H31 0.9500 . ?
C32 H32A 0.9800 . ?
C32 H32B 0.9800 . ?
C32 H32C 0.9800 . ?
C41 C42 1.338(4) . ?
C41 C47 1.486(4) . ?
C42 C43 1.468(5) . ?
C42 H42 0.9500 . ?
C43 O44 1.208(10) . ?
C43 O44B 1.22(2) . ?
C43 O45B 1.307(18) . ?
C43 O45 1.359(11) . ?
O45 C46 1.467(10) . ?
C46 H46A 0.9800 . ?
C46 H46B 0.9800 . ?
C46 H46C 0.9800 . ?
O45B C46B 1.489(15) . ?
C46B H46D 0.9800 . ?
C46B H46E 0.9800 . ?
C46B H46F 0.9800 . ?
C47 O48 1.212(4) . ?
C47 O49 1.336(4) . ?
O49 C50 1.451(4) . ?
C50 H50A 0.9800 . ?
C50 H50B 0.9800 . ?
C50 H50C 0.9800 . ?

loop_
_geom_hbond_atom_site_label_D
_geom_hbond_atom_site_label_H
_geom_hbond_atom_site_label_A
_geom_hbond_distance_DH
_geom_hbond_distance_HA
_geom_hbond_distance_DA
_geom_hbond_angle_DHA
_geom_hbond_site_symmetry_A
_geom_hbond_publ_flag
C8 H8 O48 0.95 2.56 3.500(4) 172.0 4_575 yes
C11 H11 Cl1 0.95 2.77 3.376(3) 122.6 . yes
C42 H42 Cl1 0.95 2.53 3.211(3) 128.8 . yes
